data_2022595
loop_
_publ_author_name
'Kiriukhina, Galina V.'
'Yakubovich, Olga V.'
'Verchenko, Polina A.'
'Volkov, Anatoly S.'
'Dimitrova, Olga V.'

_publ_section_title
;
 Novel first-row transition-metal phosphates: hydrothermal synthesis and
 crystal structures
;
_journal_coeditor_code OV3158
_journal_issue 5
_journal_name_full 'Acta Crystallographica Section C'
_journal_page_first
;
;
_journal_paper_doi 10.1107/S2053229622003692
_journal_volume 78
_journal_year 2022
_chemical_formula_iupac 'Mn2 Cu (P O4)2'
_chemical_formula_moiety 'Mn2 Cu P2 O8'
_chemical_formula_sum 'Cu Mn2 O8 P2'
_chemical_formula_weight 363.36
_chemical_name_common 'Manganese copper phosphate'
_chemical_name_systematic 'Dimanganese copper diorthophosphate'
_space_group_crystal_system triclinic
_space_group_IT_number 2
_space_group_name_Hall '-P 1'
_space_group_name_H-M_alt 'P -1'
_atom_sites_solution_primary direct
_atom_sites_solution_secondary difmap
_audit_creation_method SHELXL-2018/3
_cell_angle_alpha 72.716(8)
_cell_angle_beta 86.579(8)
_cell_angle_gamma 69.064(9)
_cell_formula_units_Z 1
_cell_length_a 4.8292(5)
_cell_length_b 5.4051(5)
_cell_length_c 6.5968(6)
_cell_measurement_reflns_used 1224
_cell_measurement_temperature 293(2)
_cell_measurement_theta_max 29.8190
_cell_measurement_theta_min 3.2130
_cell_volume 153.35(3)
_computing_cell_refinement
;
CrysAlis PRO (Rigaku OD, 2018)
;
_computing_data_collection
;
CrysAlis PRO (Rigaku OD, 2018)
;
_computing_data_reduction
;
CrysAlis PRO (Rigaku OD, 2018)
;
_computing_molecular_graphics
;
DIAMOND (Brandenburg, 2006)
;
_computing_publication_material
;
WinGX (Farrugia, 2012)
;
_computing_structure_refinement
;
SHELXL2018 (Sheldrick, 2015<i>b</i>)
;
_computing_structure_solution
;
SHELXT (Sheldrick, 2015<i>a</i>)
;
_diffrn_ambient_temperature 293(2)
_diffrn_detector_area_resol_mean 16.0630
_diffrn_measured_fraction_theta_full 1.000
_diffrn_measured_fraction_theta_max 0.951
_diffrn_measurement_device_type 'Rigaku OD Xcalibur Sapphire3'
_diffrn_measurement_method '\w scans'
_diffrn_radiation_type MoK\a
_diffrn_radiation_wavelength 0.71073
_diffrn_reflns_av_R_equivalents 0.0426
_diffrn_reflns_av_unetI/netI 0.0503
_diffrn_reflns_limit_h_max 6
_diffrn_reflns_limit_h_min -6
_diffrn_reflns_limit_k_max 7
_diffrn_reflns_limit_k_min -7
_diffrn_reflns_limit_l_max 9
_diffrn_reflns_limit_l_min -9
_diffrn_reflns_number 2449
_diffrn_reflns_theta_full 25.242
_diffrn_reflns_theta_max 29.902
_diffrn_reflns_theta_min 3.239
_diffrn_source 'fine-focus sealed X-ray tube'
_exptl_absorpt_coefficient_mu 8.021
_exptl_absorpt_correction_T_max 0.749
_exptl_absorpt_correction_T_min 0.600
_exptl_absorpt_correction_type gaussian
_exptl_absorpt_process_details
;
(CrysAlis PRO; Rigaku OD, 2018)
;
_exptl_crystal_colour 'light green'
_exptl_crystal_density_diffrn 3.935
_exptl_crystal_description flattened
_exptl_crystal_F_000 173
_exptl_crystal_size_max 0.100
_exptl_crystal_size_mid 0.046
_exptl_crystal_size_min 0.045
_refine_diff_density_max 1.188
_refine_diff_density_min -0.812
_refine_ls_extinction_coef 0.023(4)
_refine_ls_extinction_expression Fc^*^=kFc[1+0.001xFc^2^\l^3^/sin(2\q)]^-1/4^
_refine_ls_extinction_method
;
SHELXL2018 (Sheldrick, 2015<i>b</i>)
;
_refine_ls_goodness_of_fit_ref 1.138
_refine_ls_hydrogen_treatment undef
_refine_ls_matrix_type full
_refine_ls_number_parameters 62
_refine_ls_number_reflns 846
_refine_ls_number_restraints 0
_refine_ls_restrained_S_all 1.138
_refine_ls_R_factor_all 0.0409
_refine_ls_R_factor_gt 0.0316
_refine_ls_shift/su_max 0.000
_refine_ls_shift/su_mean 0.000
_refine_ls_structure_factor_coef Fsqd
_refine_ls_weighting_details 'w=1/[\s^2^(Fo^2^)+(0.0200P)^2^+0.0060P] where P=(Fo^2^+2Fc^2^)/3'
_refine_ls_weighting_scheme calc
_refine_ls_wR_factor_gt 0.0620
_refine_ls_wR_factor_ref 0.0675
_reflns_number_gt 723
_reflns_number_total 846
_reflns_threshold_expression 'I > 2\s(I)'
_cod_data_source_file ov3158sup1.cif
_cod_data_source_block II
_cod_database_code 2022595
_shelx_space_group_comment
;
The symmetry employed for this shelxl refinement is uniquely defined
by the following loop, which should always be used as a source of
symmetry information in preference to the above space-group names.
They are only intended as comments.
;

loop_
_space_group_symop_operation_xyz
'x, y, z'
'-x, -y, -z'

loop_
_atom_site_type_symbol
_atom_site_label
_atom_site_fract_x
_atom_site_fract_y
_atom_site_fract_z
_atom_site_U_iso_or_equiv
_atom_site_adp_type
_atom_site_calc_flag
_atom_site_occupancy
_atom_site_disorder_assembly
_atom_site_disorder_group
Cu Cu1 0.500000 0.000000 0.500000 0.01030(19) Uani d 1 . .
Mn Mn1 0.21184(13) 0.73817(12) 0.19171(9) 0.00965(18) Uani d 1 . .
P P 0.8665(2) 0.3392(2) 0.28146(15) 0.0064(2) Uani d 1 . .
O O1 1.1796(6) 0.3337(5) 0.3316(4) 0.0096(5) Uani d 1 . .
O O2 0.7335(5) 0.2257(5) 0.4930(4) 0.0073(5) Uani d 1 . .
O O3 0.8902(6) 0.1502(5) 0.1410(4) 0.0100(6) Uani d 1 . .
O O4 0.6756(6) 0.6372(5) 0.1722(4) 0.0124(6) Uani d 1 . .

loop_
_atom_site_aniso_label
_atom_site_aniso_U_11
_atom_site_aniso_U_22
_atom_site_aniso_U_33
_atom_site_aniso_U_12
_atom_site_aniso_U_13
_atom_site_aniso_U_23
Cu1 0.0083(3) 0.0090(4) 0.0134(4) -0.0048(3) -0.0019(3) -0.0005(3)
Mn1 0.0118(3) 0.0083(3) 0.0079(3) -0.0027(2) -0.0003(2) -0.0020(2)
P 0.0064(5) 0.0072(5) 0.0062(4) -0.0032(4) 0.0006(3) -0.0018(4)
O1 0.0073(12) 0.0116(14) 0.0111(13) -0.0058(11) 0.0004(10) -0.0019(11)
O2 0.0072(12) 0.0085(13) 0.0069(12) -0.0038(10) 0.0012(10) -0.0025(10)
O3 0.0115(13) 0.0112(14) 0.0088(12) -0.0036(11) 0.0012(10) -0.0059(11)
O4 0.0125(14) 0.0098(14) 0.0123(14) -0.0035(11) 0.0016(11) -0.0001(11)

loop_
_atom_type_symbol
_atom_type_description
_atom_type_scat_dispersion_real
_atom_type_scat_dispersion_imag
_atom_type_scat_source
O O 0.0106 0.0060 'International Tables Vol C Tables 4.2.6.8 and 6.1.1.4'
P P 0.1023 0.0942 'International Tables Vol C Tables 4.2.6.8 and 6.1.1.4'
Mn Mn 0.3368 0.7283 'International Tables Vol C Tables 4.2.6.8 and 6.1.1.4'
Cu Cu 0.3201 1.2651 'International Tables Vol C Tables 4.2.6.8 and 6.1.1.4'

loop_
_geom_angle_atom_site_label_1
_geom_angle_atom_site_label_2
_geom_angle_atom_site_label_3
_geom_angle_site_symmetry_1
_geom_angle_site_symmetry_2
_geom_angle_site_symmetry_3
_geom_angle
_geom_angle_publ_flag
O2 Cu1 O2 2_656 . . 180.00(9) ?
O2 Cu1 O1 2_656 . 1_455 90.92(10) ?
O2 Cu1 O1 . . 1_455 89.08(10) ?
O2 Cu1 O1 2_656 . 2_756 89.08(10) ?
O2 Cu1 O1 . . 2_756 90.92(10) ?
O1 Cu1 O1 1_455 . 2_756 180.00(14) ?
O4 Mn1 O3 . . 2_665 96.73(10) ?
O4 Mn1 O3 . . 1_465 125.32(10) ?
O3 Mn1 O3 2_665 . 1_465 79.75(11) ?
O4 Mn1 O1 . . 1_455 101.81(10) ?
O3 Mn1 O1 2_665 . 1_455 106.77(10) ?
O3 Mn1 O1 1_465 . 1_455 131.75(10) ?
O4 Mn1 O2 . . 2_666 86.87(9) ?
O3 Mn1 O2 2_665 . 2_666 160.81(10) ?
O3 Mn1 O2 1_465 . 2_666 82.80(9) ?
O1 Mn1 O2 1_455 . 2_666 90.81(9) ?
O4 P O3 . . . 111.58(15) ?
O4 P O2 . . . 110.45(14) ?
O3 P O2 . . . 108.03(15) ?
O4 P O1 . . . 107.78(15) ?
O3 P O1 . . . 110.22(15) ?
O2 P O1 . . . 108.75(14) ?
P O1 Cu1 . . 1_655 123.91(15) ?
P O1 Mn1 . . 1_655 110.66(14) ?
Cu1 O1 Mn1 1_655 . 1_655 125.43(12) ?
P O2 Cu1 . . . 119.17(14) ?
P O2 Mn1 . . 2_666 129.51(14) ?
Cu1 O2 Mn1 . . 2_666 111.23(11) ?
P O3 Mn1 . . 2_665 129.12(16) ?
P O3 Mn1 . . 1_645 125.17(15) ?
Mn1 O3 Mn1 2_665 . 1_645 100.25(11) ?
P O4 Mn1 . . . 116.27(15) ?
? ? ? ? ? ? ? ?

loop_
_geom_bond_atom_site_label_1
_geom_bond_atom_site_label_2
_geom_bond_site_symmetry_1
_geom_bond_site_symmetry_2
_geom_bond_distance
_geom_bond_publ_flag
Cu1 O2 . 2_656 1.925(2) y
Cu1 O2 . . 1.925(2) y
Cu1 O1 . 1_455 1.975(3) y
Cu1 O1 . 2_756 1.975(3) y
Mn1 O4 . . 2.113(3) y
Mn1 O3 . 2_665 2.134(2) y
Mn1 O3 . 1_465 2.152(3) y
Mn1 O1 . 1_455 2.164(3) y
Mn1 O2 . 2_666 2.186(2) y
P O4 . . 1.514(3) y
P O3 . . 1.543(3) y
P O2 . . 1.550(2) y
P O1 . . 1.555(3) y
? ? ? ? ? ?

_cod_database_fobs_code 2022595
